data_4065286
loop_
_publ_author_name
'Roth, Katrina E.'
'Blum, Suzanne A.'

_publ_section_title
;
 Direct Observation of Gold/Palladium Transmetalation in an Organogold
 Heck Reaction
;
_journal_issue 18
_journal_name_full Organometallics
_journal_page_first 4811
_journal_paper_doi 10.1021/om2006886
_journal_volume 30
_journal_year 2011
_chemical_formula_sum 'C30 H29 F3 O3.5 P Pd S'
_chemical_formula_weight 671.96
_chemical_name_systematic
; 
 ? 
;
_space_group_IT_number 2
_symmetry_cell_setting triclinic
_symmetry_space_group_name_Hall '-P 1'
_symmetry_space_group_name_H-M 'P -1'
_atom_sites_solution_hydrogens mixed
_atom_sites_solution_primary direct
_atom_sites_solution_secondary difmap
_audit_creation_method SHELXTL
_cell_angle_alpha 105.8604(6)
_cell_angle_beta 104.5466(6)
_cell_angle_gamma 100.9315(6)
_cell_formula_units_Z 2
_cell_length_a 10.0441(6)
_cell_length_b 12.2319(8)
_cell_length_c 12.7930(8)
_cell_measurement_reflns_used 9980
_cell_measurement_temperature 143(2)
_cell_measurement_theta_max 28.35
_cell_measurement_theta_min 2.18
_cell_volume 1406.00(15)
_computing_cell_refinement 'Bruker SAINT'
_computing_data_collection 'Bruker APEX2'
_computing_data_reduction 'Bruker SAINT'
_computing_molecular_graphics 'Bruker SHELXTL'
_computing_publication_material 'Bruker SHELXTL'
_computing_structure_refinement 'SHELXL-97 (Sheldrick, 2008)'
_computing_structure_solution 'SHELXS-97 (Sheldrick, 2008)'
_diffrn_ambient_temperature 143(2)
_diffrn_measured_fraction_theta_full 0.997
_diffrn_measured_fraction_theta_max 0.904
_diffrn_measurement_device_type 'Bruker APEX-II CCD'
_diffrn_measurement_method '\f and \w scans'
_diffrn_radiation_monochromator graphite
_diffrn_radiation_source 'fine-focus sealed tube'
_diffrn_radiation_type MoK\a
_diffrn_radiation_wavelength 0.71073
_diffrn_reflns_av_R_equivalents 0.0170
_diffrn_reflns_av_sigmaI/netI 0.0198
_diffrn_reflns_limit_h_max 13
_diffrn_reflns_limit_h_min -13
_diffrn_reflns_limit_k_max 15
_diffrn_reflns_limit_k_min -16
_diffrn_reflns_limit_l_max 16
_diffrn_reflns_limit_l_min -16
_diffrn_reflns_number 16247
_diffrn_reflns_theta_full 25.50
_diffrn_reflns_theta_max 28.43
_diffrn_reflns_theta_min 1.75
_exptl_absorpt_coefficient_mu 0.844
_exptl_absorpt_correction_T_max 0.8997
_exptl_absorpt_correction_T_min 0.7381
_exptl_absorpt_correction_type numerical
_exptl_absorpt_process_details 'Bruker SADABS'
_exptl_crystal_colour yellow
_exptl_crystal_density_diffrn 1.587
_exptl_crystal_density_meas ?
_exptl_crystal_density_method 'not measured'
_exptl_crystal_description irregular
_exptl_crystal_F_000 682
_exptl_crystal_size_max 0.38
_exptl_crystal_size_mid 0.28
_exptl_crystal_size_min 0.13
_refine_diff_density_max 0.800
_refine_diff_density_min -0.474
_refine_diff_density_rms 0.060
_refine_ls_extinction_coef none
_refine_ls_extinction_method none
_refine_ls_goodness_of_fit_ref 1.039
_refine_ls_hydrogen_treatment mixed
_refine_ls_matrix_type full
_refine_ls_number_parameters 423
_refine_ls_number_reflns 6396
_refine_ls_number_restraints 0
_refine_ls_restrained_S_all 1.039
_refine_ls_R_factor_all 0.0242
_refine_ls_R_factor_gt 0.0219
_refine_ls_shift/su_max 0.458
_refine_ls_shift/su_mean 0.016
_refine_ls_structure_factor_coef Fsqd
_refine_ls_weighting_details 'calc w=1/[\s^2^(Fo^2^)+(0.0271P)^2^+0.9515P] where P=(Fo^2^+2Fc^2^)/3'
_refine_ls_weighting_scheme calc
_refine_ls_wR_factor_gt 0.0551
_refine_ls_wR_factor_ref 0.0563
_reflns_number_gt 5967
_reflns_number_total 6396
_reflns_threshold_expression >2sigma(I)
_cod_data_source_file om2006886_si_002.cif
_cod_data_source_block sab10
_cod_depositor_comments
;
The following automatic conversions were performed:

'_symmetry_cell_setting' value 'Triclinic' changed to 'triclinic'
according to /home/saulius/struct/CIF-dictionaries/cif_core.dic
dictionary named 'cif_core.dic' version 2.4.1 from 2010-06-29.

Automatic conversion script
Id: cif_fix_values 1715 2011-07-08 13:25:40Z adriana 

 Adding full bibliography for 4065286.cif.

The following automatic conversions were performed:

'_exptl_crystal_density_meas' value 'none' was changed to '?' - the
value is perceived as not measured.

Automatic conversion script
Id: cif_fix_values 3008 2015-01-20 13:52:24Z robertas 

The following automatic conversions were performed:

'_atom_sites_solution_hydrogens' value 'difmap & geom' was changed to
'mixed'.

Automatic conversion script
Id: cif_fix_values 6452 2018-10-05 10:23:21Z andrius 
;
_cod_original_sg_symbol_H-M P-1
_cod_original_formula_sum 'C30 H29 F3 O3.50 P Pd S'
_cod_database_code 4065286

loop_
_symmetry_equiv_pos_as_xyz
'x, y, z'
'-x, -y, -z'

loop_
_atom_site_label
_atom_site_type_symbol
_atom_site_fract_x
_atom_site_fract_y
_atom_site_fract_z
_atom_site_U_iso_or_equiv
_atom_site_adp_type
_atom_site_occupancy
_atom_site_symmetry_multiplicity
_atom_site_calc_flag
_atom_site_refinement_flags
_atom_site_disorder_assembly
_atom_site_disorder_group
Pd1 Pd 0.546294(12) 0.766926(10) 0.567411(10) 0.01484(4) Uani 1 1 d . . .
S1 S 0.77621(4) 0.65560(4) 0.46446(4) 0.01942(9) Uani 1 1 d . . .
P1 P 0.71994(4) 0.85828(4) 0.74531(4) 0.01638(9) Uani 1 1 d . . .
F1 F 0.80371(14) 0.59211(12) 0.26066(11) 0.0412(3) Uani 1 1 d . . .
F2 F 0.60964(14) 0.64100(11) 0.26386(10) 0.0365(3) Uani 1 1 d . . .
F3 F 0.62998(14) 0.47357(10) 0.27893(10) 0.0382(3) Uani 1 1 d . . .
O1 O 0.64896(12) 0.63255(10) 0.50074(10) 0.0201(2) Uani 1 1 d . . .
O2 O 0.87458(14) 0.59024(12) 0.49564(12) 0.0273(3) Uani 1 1 d . . .
O3 O 0.83408(14) 0.77816(11) 0.48102(11) 0.0270(3) Uani 1 1 d . . .
C1 C 0.36510(18) 0.68452(17) 0.39825(15) 0.0221(3) Uani 1 1 d . . .
C2 C 0.32325(18) 0.63937(16) 0.47434(15) 0.0215(3) Uani 1 1 d . . .
C3 C 0.23974(19) 0.69262(16) 0.54770(17) 0.0231(4) Uani 1 1 d . . .
H1A H 0.401(2) 0.6448(18) 0.3504(18) 0.018(5) Uiso 1 1 d . . .
H1B H 0.339(2) 0.7494(19) 0.3856(18) 0.024(5) Uiso 1 1 d . . .
H2A H 0.334(2) 0.5665(19) 0.4736(18) 0.023(5) Uiso 1 1 d . . .
H3A H 0.256(2) 0.6675(19) 0.6137(19) 0.028(5) Uiso 1 1 d . . .
H3B H 0.146(3) 0.664(2) 0.510(2) 0.032(6) Uiso 1 1 d . . .
C4 C 0.28707(18) 0.82563(15) 0.58416(14) 0.0190(3) Uani 1 1 d . . .
C5 C 0.19362(18) 0.89534(16) 0.59339(15) 0.0223(3) Uani 1 1 d . . .
H5A H 0.0958 0.8596 0.5811 0.027 Uiso 1 1 calc R . .
C6 C 0.2422(2) 1.01717(17) 0.62051(15) 0.0240(4) Uani 1 1 d . . .
H6A H 0.1780 1.0646 0.6275 0.029 Uiso 1 1 calc R . .
C7 C 0.38455(19) 1.06926(16) 0.63727(15) 0.0222(3) Uani 1 1 d . . .
H7A H 0.4172 1.1521 0.6537 0.027 Uiso 1 1 calc R . .
C8 C 0.47989(18) 1.00046(15) 0.63014(14) 0.0200(3) Uani 1 1 d . . .
H8A H 0.5776 1.0367 0.6426 0.024 Uiso 1 1 calc R . .
C9 C 0.43251(17) 0.87922(15) 0.60493(14) 0.0177(3) Uani 1 1 d . . .
C10 C 0.7001(2) 0.58700(16) 0.30885(16) 0.0259(4) Uani 1 1 d . . .
C11 C 0.85943(18) 0.78246(15) 0.76324(14) 0.0190(3) Uani 1 1 d . . .
C12 C 1.00178(19) 0.83697(17) 0.78176(15) 0.0241(4) Uani 1 1 d . . .
H12A H 1.0299 0.9171 0.7860 0.029 Uiso 1 1 calc R . .
C13 C 1.1032(2) 0.77429(19) 0.79407(17) 0.0295(4) Uani 1 1 d . . .
H13A H 1.2005 0.8120 0.8068 0.035 Uiso 1 1 calc R . .
C14 C 1.0636(2) 0.65772(19) 0.78792(16) 0.0299(4) Uani 1 1 d . . .
H14A H 1.1333 0.6153 0.7960 0.036 Uiso 1 1 calc R . .
C15 C 0.9217(2) 0.60278(17) 0.76987(16) 0.0289(4) Uani 1 1 d . . .
H15A H 0.8943 0.5228 0.7664 0.035 Uiso 1 1 calc R . .
C16 C 0.8199(2) 0.66434(16) 0.75695(16) 0.0254(4) Uani 1 1 d . . .
H16A H 0.7227 0.6261 0.7437 0.030 Uiso 1 1 calc R . .
C17 C 0.66198(19) 0.85738(17) 0.86913(15) 0.0247(4) Uani 1 1 d . . .
C18 C 0.7595(2) 0.86819(18) 0.97216(16) 0.0272(4) Uani 1 1 d . B .
H18A H 0.8568 0.8773 0.9758 0.033 Uiso 0.50 1 calc PR A 1
H18B H 0.8557 0.8657 0.9768 0.033 Uiso 0.50 1 d PR A 2
C19 C 0.727(2) 0.867(2) 1.0650(14) 0.037(4) Uani 0.50 1 d P B 1
H19A H 0.7986 0.8983 1.1383 0.045 Uiso 0.50 1 calc PR B 1
C20 C 0.5827(5) 0.8169(5) 1.0534(3) 0.0336(9) Uani 0.50 1 d P B 1
H20A H 0.5570 0.8014 1.1156 0.040 Uiso 0.50 1 calc PR B 1
C21 C 0.4807(4) 0.7916(5) 0.9490(4) 0.0385(10) Uani 0.50 1 d P B 1
H21A H 0.3823 0.7631 0.9402 0.046 Uiso 0.50 1 calc PR B 1
C22 C 0.5205(4) 0.8074(4) 0.8562(3) 0.0253(7) Uani 0.50 1 d P B 1
H22A H 0.4497 0.7835 0.7832 0.030 Uiso 0.50 1 calc PR B 1
C19B C 0.710(2) 0.872(2) 1.0689(12) 0.035(4) Uani 0.50 1 d P B 2
H19B H 0.7638 0.8551 1.1322 0.042 Uiso 0.50 1 calc PR B 2
C20B C 0.5829(5) 0.9006(5) 1.0682(3) 0.0338(9) Uani 0.50 1 d P B 2
H20B H 0.5578 0.9162 1.1365 0.041 Uiso 0.50 1 calc PR B 2
C21B C 0.4920(5) 0.9071(5) 0.9711(4) 0.0436(12) Uani 0.50 1 d P B 2
H21B H 0.4039 0.9243 0.9724 0.052 Uiso 0.50 1 calc PR B 2
C22B C 0.5289(4) 0.8886(5) 0.8710(3) 0.0334(9) Uani 0.50 1 d P B 2
H22B H 0.4683 0.8962 0.8048 0.040 Uiso 0.50 1 calc PR B 2
C23 C 0.81357(17) 1.01174(15) 0.77476(14) 0.0181(3) Uani 1 1 d . . .
C24 C 0.86247(18) 1.03986(16) 0.68941(15) 0.0212(3) Uani 1 1 d . B .
H24A H 0.8480 0.9793 0.6194 0.025 Uiso 1 1 calc R . .
C25 C 0.93205(19) 1.15612(16) 0.70688(16) 0.0237(4) Uani 1 1 d . . .
H25A H 0.9658 1.1750 0.6492 0.028 Uiso 1 1 calc R B .
C26 C 0.9521(2) 1.24454(17) 0.80894(17) 0.0282(4) Uani 1 1 d . B .
H26A H 0.9994 1.3241 0.8209 0.034 Uiso 1 1 calc R . .
C27 C 0.9034(2) 1.21710(17) 0.89325(17) 0.0305(4) Uani 1 1 d . . .
H27A H 0.9174 1.2780 0.9629 0.037 Uiso 1 1 calc R B .
C28 C 0.83416(19) 1.10117(16) 0.87659(15) 0.0242(4) Uani 1 1 d . B .
H28A H 0.8008 1.0829 0.9347 0.029 Uiso 1 1 calc R . .
O4 O 0.5000 0.5000 0.0000 0.0593(7) Uani 1 2 d S . .
C29 C 0.6412(6) 0.5594(5) -0.0174(4) 0.0502(13) Uani 0.50 1 d P C 1
H29A H 0.6171 0.5904 -0.0814 0.060 Uiso 0.50 1 calc PR C 1
H29B H 0.6993 0.6270 0.0529 0.060 Uiso 0.50 1 calc PR C 1
C30 C 0.7173(4) 0.4842(4) -0.0399(3) 0.0820(11) Uani 1 1 d . . .
H30A H 0.8048 0.5245 -0.0502 0.123 Uiso 0.50 1 calc PR C 1
H30B H 0.6608 0.4179 -0.1104 0.123 Uiso 0.50 1 calc PR C 1
H30C H 0.7429 0.4543 0.0239 0.123 Uiso 0.50 1 calc PR C 1
H30D H 0.7733 0.4292 -0.0513 0.123 Uiso 0.50 1 d PR C 2
H30E H 0.6897 0.5056 -0.1074 0.123 Uiso 0.50 1 d PR C 2
H30F H 0.7731 0.5537 0.0245 0.123 Uiso 0.50 1 d PR C 2
C31 C 0.5806(6) 0.4275(5) -0.0163(4) 0.0530(13) Uani 0.50 1 d P C 2
H31A H 0.5238 0.3550 -0.0821 0.064 Uiso 0.50 1 calc PR C 2
H31B H 0.6093 0.4043 0.0526 0.064 Uiso 0.50 1 calc PR C 2

loop_
_atom_site_aniso_label
_atom_site_aniso_U_11
_atom_site_aniso_U_22
_atom_site_aniso_U_33
_atom_site_aniso_U_23
_atom_site_aniso_U_13
_atom_site_aniso_U_12
Pd1 0.01206(6) 0.01572(7) 0.01621(7) 0.00461(5) 0.00440(5) 0.00397(4)
S1 0.01739(19) 0.01812(19) 0.0235(2) 0.00634(16) 0.00835(16) 0.00523(15)
P1 0.01327(18) 0.0191(2) 0.01591(19) 0.00502(16) 0.00480(15) 0.00362(15)
F1 0.0464(7) 0.0503(8) 0.0368(7) 0.0133(6) 0.0289(6) 0.0173(6)
F2 0.0473(7) 0.0411(7) 0.0251(6) 0.0112(5) 0.0096(5) 0.0235(6)
F3 0.0490(7) 0.0232(6) 0.0310(6) 0.0009(5) 0.0088(5) 0.0018(5)
O1 0.0177(6) 0.0208(6) 0.0231(6) 0.0062(5) 0.0091(5) 0.0068(5)
O2 0.0214(6) 0.0306(7) 0.0360(7) 0.0141(6) 0.0125(6) 0.0120(5)
O3 0.0266(7) 0.0199(6) 0.0326(7) 0.0082(5) 0.0100(6) 0.0028(5)
C1 0.0164(8) 0.0249(9) 0.0200(8) 0.0036(7) 0.0027(7) 0.0047(7)
C2 0.0148(8) 0.0185(8) 0.0250(9) 0.0041(7) 0.0017(7) 0.0012(6)
C3 0.0158(8) 0.0241(9) 0.0290(9) 0.0096(7) 0.0081(7) 0.0026(7)
C4 0.0173(8) 0.0228(8) 0.0195(8) 0.0097(7) 0.0070(6) 0.0059(6)
C5 0.0175(8) 0.0325(10) 0.0225(8) 0.0135(7) 0.0094(7) 0.0095(7)
C6 0.0267(9) 0.0315(10) 0.0239(9) 0.0143(8) 0.0124(7) 0.0180(8)
C7 0.0283(9) 0.0215(8) 0.0227(8) 0.0106(7) 0.0113(7) 0.0111(7)
C8 0.0185(8) 0.0217(8) 0.0210(8) 0.0088(7) 0.0071(6) 0.0051(6)
C9 0.0172(8) 0.0210(8) 0.0177(8) 0.0079(6) 0.0072(6) 0.0076(6)
C10 0.0314(10) 0.0234(9) 0.0256(9) 0.0063(7) 0.0135(8) 0.0109(7)
C11 0.0177(8) 0.0238(8) 0.0148(7) 0.0059(6) 0.0037(6) 0.0072(6)
C12 0.0197(8) 0.0281(9) 0.0259(9) 0.0113(7) 0.0075(7) 0.0066(7)
C13 0.0181(8) 0.0429(11) 0.0308(10) 0.0150(9) 0.0090(7) 0.0108(8)
C14 0.0310(10) 0.0401(11) 0.0231(9) 0.0106(8) 0.0076(8) 0.0218(9)
C15 0.0327(10) 0.0244(9) 0.0265(9) 0.0068(7) 0.0041(8) 0.0105(8)
C16 0.0221(8) 0.0243(9) 0.0253(9) 0.0068(7) 0.0035(7) 0.0048(7)
C17 0.0182(8) 0.0357(10) 0.0175(8) 0.0068(7) 0.0073(7) 0.0023(7)
C18 0.0259(9) 0.0362(10) 0.0228(9) 0.0122(8) 0.0089(7) 0.0112(8)
C19 0.014(3) 0.055(6) 0.035(7) 0.014(5) 0.005(4) -0.001(4)
C20 0.032(2) 0.046(3) 0.023(2) 0.0172(19) 0.0099(16) 0.002(2)
C21 0.0214(19) 0.066(3) 0.027(2) 0.021(2) 0.0097(16) -0.0001(19)
C22 0.0193(17) 0.036(2) 0.0182(17) 0.0099(16) 0.0041(14) 0.0030(16)
C19B 0.044(10) 0.056(6) 0.006(4) 0.013(3) 0.010(4) 0.009(5)
C20B 0.034(2) 0.049(3) 0.0200(19) 0.0111(18) 0.0146(16) 0.008(2)
C21B 0.026(2) 0.083(4) 0.026(2) 0.017(2) 0.0146(17) 0.017(2)
C22B 0.0228(19) 0.059(3) 0.0211(19) 0.013(2) 0.0096(15) 0.016(2)
C23 0.0133(7) 0.0186(8) 0.0201(8) 0.0053(6) 0.0032(6) 0.0039(6)
C24 0.0196(8) 0.0227(8) 0.0201(8) 0.0057(7) 0.0061(7) 0.0060(7)
C25 0.0211(8) 0.0249(9) 0.0253(9) 0.0107(7) 0.0064(7) 0.0047(7)
C26 0.0283(9) 0.0204(9) 0.0307(10) 0.0069(7) 0.0055(8) 0.0028(7)
C27 0.0368(11) 0.0222(9) 0.0256(9) 0.0012(7) 0.0083(8) 0.0048(8)
C28 0.0241(9) 0.0251(9) 0.0209(8) 0.0047(7) 0.0077(7) 0.0050(7)
O4 0.088(2) 0.0425(14) 0.0397(14) 0.0128(11) 0.0193(14) 0.0042(14)
C29 0.062(3) 0.043(3) 0.038(3) 0.020(2) 0.008(2) -0.001(2)
C30 0.086(3) 0.092(3) 0.0424(16) 0.0138(17) 0.0156(16) -0.013(2)
C31 0.064(3) 0.053(3) 0.034(2) 0.012(2) 0.006(2) 0.017(3)

loop_
_atom_type_symbol
_atom_type_description
_atom_type_scat_dispersion_real
_atom_type_scat_dispersion_imag
_atom_type_scat_source
C C 0.0033 0.0016 'International Tables Vol C Tables 4.2.6.8 and 6.1.1.4'
H H 0.0000 0.0000 'International Tables Vol C Tables 4.2.6.8 and 6.1.1.4'
O O 0.0106 0.0060 'International Tables Vol C Tables 4.2.6.8 and 6.1.1.4'
F F 0.0171 0.0103 'International Tables Vol C Tables 4.2.6.8 and 6.1.1.4'
P P 0.1023 0.0942 'International Tables Vol C Tables 4.2.6.8 and 6.1.1.4'
S S 0.1246 0.1234 'International Tables Vol C Tables 4.2.6.8 and 6.1.1.4'
Pd Pd -0.9988 1.0072 'International Tables Vol C Tables 4.2.6.8 and 6.1.1.4'

loop_
_geom_angle_atom_site_label_1
_geom_angle_atom_site_label_2
_geom_angle_atom_site_label_3
_geom_angle
_geom_angle_site_symmetry_1
_geom_angle_site_symmetry_3
C9 Pd1 O1 171.61(6) . .
C9 Pd1 C1 84.19(7) . .
O1 Pd1 C1 87.47(6) . .
C9 Pd1 C2 81.46(7) . .
O1 Pd1 C2 92.22(6) . .
C1 Pd1 C2 34.72(7) . .
C9 Pd1 P1 91.70(5) . .
O1 Pd1 P1 96.65(3) . .
C1 Pd1 P1 175.74(5) . .
C2 Pd1 P1 143.48(5) . .
O2 S1 O3 117.83(8) . .
O2 S1 O1 113.77(8) . .
O3 S1 O1 113.62(7) . .
O2 S1 C10 103.50(8) . .
O3 S1 C10 103.64(8) . .
O1 S1 C10 101.86(8) . .
C23 P1 C17 105.61(8) . .
C23 P1 C11 105.36(8) . .
C17 P1 C11 101.52(8) . .
C23 P1 Pd1 115.16(5) . .
C17 P1 Pd1 116.30(6) . .
C11 P1 Pd1 111.49(6) . .
S1 O1 Pd1 124.91(7) . .
C2 C1 Pd1 73.04(10) . .
C2 C1 H1A 120.3(13) . .
Pd1 C1 H1A 105.0(13) . .
C2 C1 H1B 120.6(13) . .
Pd1 C1 H1B 102.7(13) . .
H1A C1 H1B 117.9(19) . .
C1 C2 C3 123.94(17) . .
C1 C2 Pd1 72.24(10) . .
C3 C2 Pd1 101.12(11) . .
C1 C2 H2A 118.2(13) . .
C3 C2 H2A 117.2(13) . .
Pd1 C2 H2A 105.2(13) . .
C4 C3 C2 110.18(14) . .
C4 C3 H3A 110.5(13) . .
C2 C3 H3A 108.4(13) . .
C4 C3 H3B 111.6(15) . .
C2 C3 H3B 109.9(15) . .
H3A C3 H3B 106.1(19) . .
C5 C4 C9 119.57(16) . .
C5 C4 C3 123.14(15) . .
C9 C4 C3 117.23(15) . .
C4 C5 C6 120.44(16) . .
C4 C5 H5A 119.8 . .
C6 C5 H5A 119.8 . .
C7 C6 C5 119.85(16) . .
C7 C6 H6A 120.1 . .
C5 C6 H6A 120.1 . .
C6 C7 C8 120.22(17) . .
C6 C7 H7A 119.9 . .
C8 C7 H7A 119.9 . .
C9 C8 C7 120.15(16) . .
C9 C8 H8A 119.9 . .
C7 C8 H8A 119.9 . .
C8 C9 C4 119.71(15) . .
C8 C9 Pd1 124.67(12) . .
C4 C9 Pd1 114.68(12) . .
F2 C10 F3 107.96(16) . .
F2 C10 F1 107.64(16) . .
F3 C10 F1 107.60(15) . .
F2 C10 S1 111.79(12) . .
F3 C10 S1 111.32(13) . .
F1 C10 S1 110.36(13) . .
C12 C11 C16 119.20(16) . .
C12 C11 P1 122.67(14) . .
C16 C11 P1 118.12(13) . .
C11 C12 C13 120.02(18) . .
C11 C12 H12A 120.0 . .
C13 C12 H12A 120.0 . .
C14 C13 C12 120.52(18) . .
C14 C13 H13A 119.7 . .
C12 C13 H13A 119.7 . .
C13 C14 C15 119.81(17) . .
C13 C14 H14A 120.1 . .
C15 C14 H14A 120.1 . .
C16 C15 C14 120.05(18) . .
C16 C15 H15A 120.0 . .
C14 C15 H15A 120.0 . .
C15 C16 C11 120.40(17) . .
C15 C16 H16A 119.8 . .
C11 C16 H16A 119.8 . .
C22 C17 C18 114.7(2) . .
C22 C17 C22B 38.5(2) . .
C18 C17 C22B 118.4(2) . .
C22 C17 P1 121.22(19) . .
C18 C17 P1 120.55(14) . .
C22B C17 P1 117.3(2) . .
C19 C18 C17 124.7(9) . .
C19 C18 C19B 6.8(19) . .
C17 C18 C19B 118.6(8) . .
C19 C18 H18A 117.6 . .
C17 C18 H18A 117.8 . .
C19B C18 H18A 123.5 . .
C19 C18 H18B 114.2 . .
C17 C18 H18B 120.5 . .
C19B C18 H18B 120.6 . .
H18A C18 H18B 9.0 . .
C18 C19 C20 118.4(12) . .
C18 C19 H19A 120.9 . .
C20 C19 H19A 120.7 . .
C21 C20 C19 117.8(7) . .
C21 C20 H20A 121.1 . .
C19 C20 H20A 121.1 . .
C20 C21 C22 120.6(4) . .
C20 C21 H21A 119.7 . .
C22 C21 H21A 119.7 . .
C17 C22 C21 120.9(3) . .
C17 C22 H22A 119.6 . .
C21 C22 H22A 119.6 . .
C20B C19B C18 118.8(10) . .
C20B C19B H19B 120.6 . .
C18 C19B H19B 120.6 . .
C21B C20B C19B 121.8(6) . .
C21B C20B H20B 119.1 . .
C19B C20B H20B 119.2 . .
C20B C21B C22B 120.1(4) . .
C20B C21B H21B 119.9 . .
C22B C21B H21B 119.9 . .
C21B C22B C17 119.2(4) . .
C21B C22B H22B 120.4 . .
C17 C22B H22B 120.4 . .
C28 C23 C24 119.50(16) . .
C28 C23 P1 122.51(13) . .
C24 C23 P1 117.96(13) . .
C25 C24 C23 120.15(16) . .
C25 C24 H24A 119.9 . .
C23 C24 H24A 119.9 . .
C26 C25 C24 119.79(17) . .
C26 C25 H25A 120.1 . .
C24 C25 H25A 120.1 . .
C27 C26 C25 120.19(18) . .
C27 C26 H26A 119.9 . .
C25 C26 H26A 119.9 . .
C26 C27 C28 120.36(18) . .
C26 C27 H27A 119.8 . .
C28 C27 H27A 119.8 . .
C27 C28 C23 120.01(17) . .
C27 C28 H28A 120.0 . .
C23 C28 H28A 120.0 . .
C31 O4 C31 180.0(5) . 2_665
C31 O4 C29 112.3(3) . 2_665
C31 O4 C29 67.7(3) 2_665 2_665
C31 O4 C29 67.7(3) . .
C31 O4 C29 112.3(3) 2_665 .
C29 O4 C29 180.0 2_665 .
C30 C29 O4 111.9(4) . .
C30 C29 H29A 109.2 . .
O4 C29 H29A 109.2 . .
C30 C29 H29B 109.2 . .
O4 C29 H29B 109.2 . .
H29A C29 H29B 107.9 . .
C30 C29 H30E 41.0 . .
O4 C29 H30E 123.1 . .
H29A C29 H30E 68.4 . .
H29B C29 H30E 125.9 . .
C30 C29 H30F 42.6 . .
O4 C29 H30F 129.7 . .
H29A C29 H30F 119.8 . .
H29B C29 H30F 66.8 . .
H30E C29 H30F 70.0 . .
C29 C30 C31 67.8(3) . .
C29 C30 H30A 109.5 . .
C31 C30 H30A 176.1 . .
C29 C30 H30B 109.5 . .
C31 C30 H30B 74.3 . .
H30A C30 H30B 109.5 . .
C29 C30 H30C 109.5 . .
C31 C30 H30C 69.5 . .
H30A C30 H30C 109.5 . .
H30B C30 H30C 109.5 . .
C29 C30 H30D 176.1 . .
C31 C30 H30D 110.2 . .
H30A C30 H30D 72.3 . .
H30B C30 H30D 72.7 . .
H30C C30 H30D 66.7 . .
C29 C30 H30E 74.4 . .
C31 C30 H30E 109.2 . .
H30A C30 H30E 72.2 . .
H30B C30 H30E 65.1 . .
H30C C30 H30E 174.4 . .
H30D C30 H30E 109.5 . .
C29 C30 H30F 68.7 . .
C31 C30 H30F 109.0 . .
H30A C30 H30F 67.1 . .
H30B C30 H30F 174.5 . .
H30C C30 H30F 75.9 . .
H30D C30 H30F 109.5 . .
H30E C30 H30F 109.5 . .
O4 C31 C30 112.5(4) . .
O4 C31 H31A 109.1 . .
C30 C31 H31A 109.1 . .
O4 C31 H31B 109.1 . .
C30 C31 H31B 109.1 . .
H31A C31 H31B 107.8 . .

loop_
_geom_bond_atom_site_label_1
_geom_bond_atom_site_label_2
_geom_bond_distance
_geom_bond_site_symmetry_2
Pd1 C9 1.9834(16) .
Pd1 O1 2.1934(12) .
Pd1 C1 2.2682(17) .
Pd1 C2 2.2781(17) .
Pd1 P1 2.3123(4) .
S1 O2 1.4318(13) .
S1 O3 1.4368(13) .
S1 O1 1.4701(12) .
S1 C10 1.8250(19) .
P1 C23 1.8209(17) .
P1 C17 1.8216(18) .
P1 C11 1.8230(17) .
F1 C10 1.336(2) .
F2 C10 1.329(2) .
F3 C10 1.331(2) .
C1 C2 1.357(3) .
C1 H1A 0.87(2) .
C1 H1B 0.92(2) .
C2 C3 1.509(2) .
C2 H2A 0.91(2) .
C3 C4 1.507(2) .
C3 H3A 0.96(2) .
C3 H3B 0.89(2) .
C4 C5 1.388(2) .
C4 C9 1.407(2) .
C5 C6 1.391(3) .
C5 H5A 0.9500 .
C6 C7 1.386(3) .
C6 H6A 0.9500 .
C7 C8 1.393(2) .
C7 H7A 0.9500 .
C8 C9 1.387(2) .
C8 H8A 0.9500 .
C11 C12 1.388(2) .
C11 C16 1.398(2) .
C12 C13 1.390(3) .
C12 H12A 0.9500 .
C13 C14 1.380(3) .
C13 H13A 0.9500 .
C14 C15 1.387(3) .
C14 H14A 0.9500 .
C15 C16 1.383(3) .
C15 H15A 0.9500 .
C16 H16A 0.9500 .
C17 C22 1.385(4) .
C17 C18 1.386(3) .
C17 C22B 1.462(4) .
C18 C19 1.313(18) .
C18 C19B 1.436(17) .
C18 H18A 0.9500 .
C18 H18B 0.9601 .
C19 C20 1.41(2) .
C19 H19A 0.9500 .
C20 C21 1.377(6) .
C20 H20A 0.9500 .
C21 C22 1.393(5) .
C21 H21A 0.9500 .
C22 H22A 0.9500 .
C19B C20B 1.39(3) .
C19B H19B 0.9500 .
C20B C21B 1.376(6) .
C20B H20B 0.9500 .
C21B C22B 1.393(5) .
C21B H21B 0.9500 .
C22B H22B 0.9500 .
C23 C28 1.391(2) .
C23 C24 1.401(2) .
C24 C25 1.390(2) .
C24 H24A 0.9500 .
C25 C26 1.389(3) .
C25 H25A 0.9500 .
C26 C27 1.384(3) .
C26 H26A 0.9500 .
C27 C28 1.388(3) .
C27 H27A 0.9500 .
C28 H28A 0.9500 .
O4 C31 1.319(6) .
O4 C31 1.319(6) 2_665
O4 C29 1.564(5) 2_665
O4 C29 1.564(5) .
C29 C30 1.322(7) .
C29 H29A 0.9900 .
C29 H29B 0.9900 .
C29 H30E 1.4093 .
C29 H30F 1.3211 .
C30 C31 1.556(7) .
C30 H30A 0.9800 .
C30 H30B 0.9800 .
C30 H30C 0.9800 .
C30 H30D 0.9600 .
C30 H30E 0.9599 .
C30 H30F 0.9600 .
C31 H31A 0.9900 .
C31 H31B 0.9900 .

loop_
_geom_torsion_atom_site_label_1
_geom_torsion_atom_site_label_2
_geom_torsion_atom_site_label_3
_geom_torsion_atom_site_label_4
_geom_torsion
_geom_torsion_site_symmetry_1
C9 Pd1 P1 C23 -62.70(8) .
O1 Pd1 P1 C23 116.52(7) .
C1 Pd1 P1 C23 -78.2(7) .
C2 Pd1 P1 C23 -140.60(10) .
C9 Pd1 P1 C17 61.62(9) .
O1 Pd1 P1 C17 -119.16(8) .
C1 Pd1 P1 C17 46.1(7) .
C2 Pd1 P1 C17 -16.28(11) .
C9 Pd1 P1 C11 177.34(8) .
O1 Pd1 P1 C11 -3.44(7) .
C1 Pd1 P1 C11 161.9(7) .
C2 Pd1 P1 C11 99.44(10) .
O2 S1 O1 Pd1 141.07(9) .
O3 S1 O1 Pd1 2.54(11) .
C10 S1 O1 Pd1 -108.25(9) .
C9 Pd1 O1 S1 101.2(4) .
C1 Pd1 O1 S1 107.62(9) .
C2 Pd1 O1 S1 142.03(9) .
P1 Pd1 O1 S1 -73.46(8) .
C9 Pd1 C1 C2 -83.38(12) .
O1 Pd1 C1 C2 97.57(11) .
P1 Pd1 C1 C2 -67.8(7) .
Pd1 C1 C2 C3 91.64(16) .
C9 Pd1 C2 C1 92.13(12) .
O1 Pd1 C2 C1 -82.34(11) .
P1 Pd1 C2 C1 173.36(9) .
C9 Pd1 C2 C3 -30.18(11) .
O1 Pd1 C2 C3 155.35(11) .
C1 Pd1 C2 C3 -122.31(17) .
P1 Pd1 C2 C3 51.05(15) .
C1 C2 C3 C4 -36.0(2) .
Pd1 C2 C3 C4 39.98(16) .
C2 C3 C4 C5 143.11(17) .
C2 C3 C4 C9 -34.3(2) .
C9 C4 C5 C6 1.4(3) .
C3 C4 C5 C6 -175.95(16) .
C4 C5 C6 C7 0.7(3) .
C5 C6 C7 C8 -1.8(3) .
C6 C7 C8 C9 0.7(3) .
C7 C8 C9 C4 1.4(2) .
C7 C8 C9 Pd1 169.68(13) .
C5 C4 C9 C8 -2.4(2) .
C3 C4 C9 C8 175.09(15) .
C5 C4 C9 Pd1 -171.87(12) .
C3 C4 C9 Pd1 5.6(2) .
O1 Pd1 C9 C8 -113.0(4) .
C1 Pd1 C9 C8 -119.44(15) .
C2 Pd1 C9 C8 -154.34(15) .
P1 Pd1 C9 C8 61.70(14) .
O1 Pd1 C9 C4 55.9(4) .
C1 Pd1 C9 C4 49.41(13) .
C2 Pd1 C9 C4 14.51(12) .
P1 Pd1 C9 C4 -129.45(12) .
O2 S1 C10 F2 -177.11(13) .
O3 S1 C10 F2 -53.58(15) .
O1 S1 C10 F2 64.60(15) .
O2 S1 C10 F3 62.06(15) .
O3 S1 C10 F3 -174.41(13) .
O1 S1 C10 F3 -56.23(14) .
O2 S1 C10 F1 -57.35(14) .
O3 S1 C10 F1 66.18(14) .
O1 S1 C10 F1 -175.64(12) .
C23 P1 C11 C12 -6.78(16) .
C17 P1 C11 C12 -116.70(15) .
Pd1 P1 C11 C12 118.81(14) .
C23 P1 C11 C16 173.77(13) .
C17 P1 C11 C16 63.85(15) .
Pd1 P1 C11 C16 -60.64(14) .
C16 C11 C12 C13 -0.2(3) .
P1 C11 C12 C13 -179.59(14) .
C11 C12 C13 C14 0.1(3) .
C12 C13 C14 C15 -0.3(3) .
C13 C14 C15 C16 0.6(3) .
C14 C15 C16 C11 -0.7(3) .
C12 C11 C16 C15 0.5(3) .
P1 C11 C16 C15 179.94(14) .
C23 P1 C17 C22 127.3(3) .
C11 P1 C17 C22 -122.9(3) .
Pd1 P1 C17 C22 -1.8(3) .
C23 P1 C17 C18 -74.92(18) .
C11 P1 C17 C18 34.81(18) .
Pd1 P1 C17 C18 156.00(14) .
C23 P1 C17 C22B 83.1(3) .
C11 P1 C17 C22B -167.2(3) .
Pd1 P1 C17 C22B -46.0(3) .
C22 C17 C18 C19 -19.8(13) .
C22B C17 C18 C19 23.3(13) .
P1 C17 C18 C19 -178.9(12) .
C22 C17 C18 C19B -23.4(11) .
C22B C17 C18 C19B 19.7(11) .
P1 C17 C18 C19B 177.5(11) .
C17 C18 C19 C20 20(2) .
C19B C18 C19 C20 48(13) .
C18 C19 C20 C21 -11(2) .
C19 C20 C21 C22 4.3(14) .
C18 C17 C22 C21 11.7(5) .
C22B C17 C22 C21 -93.6(6) .
P1 C17 C22 C21 170.6(4) .
C20 C21 C22 C17 -5.1(8) .
C19 C18 C19B C20B -173(16) .
C17 C18 C19B C20B -19(2) .
C18 C19B C20B C21B 10(2) .
C19B C20B C21B C22B -2.2(13) .
C20B C21B C22B C17 2.6(8) .
C22 C17 C22B C21B 83.2(6) .
C18 C17 C22B C21B -11.6(6) .
P1 C17 C22B C21B -170.1(4) .
C17 P1 C23 C28 2.14(17) .
C11 P1 C23 C28 -104.82(15) .
Pd1 P1 C23 C28 131.89(13) .
C17 P1 C23 C24 -176.02(13) .
C11 P1 C23 C24 77.02(14) .
Pd1 P1 C23 C24 -46.26(14) .
C28 C23 C24 C25 0.5(3) .
P1 C23 C24 C25 178.74(13) .
C23 C24 C25 C26 -0.5(3) .
C24 C25 C26 C27 0.2(3) .
C25 C26 C27 C28 0.0(3) .
C26 C27 C28 C23 0.1(3) .
C24 C23 C28 C27 -0.3(3) .
P1 C23 C28 C27 -178.46(15) .
C31 O4 C29 C30 3.5(4) .
C31 O4 C29 C30 -176.5(4) 2_665
C29 O4 C29 C30 -137(3) 2_665
O4 C29 C30 C31 -3.0(3) .
C31 O4 C31 C30 -34(22) 2_665
C29 O4 C31 C30 177.0(3) 2_665
C29 O4 C31 C30 -3.0(3) .
C29 C30 C31 O4 3.6(4) .
